data_7123398
loop_
_publ_author_name
'Nieland, Esther'
'Topornicki, Thomas'
'Kunde, Tom'
'Schmidt, Bernd M.'

_publ_section_title
;
 [2+2] Halogen-bonded boxes employing azobenzenes
;
_journal_name_full 'Chemical Communications'
_journal_paper_doi 10.1039/C9CC03061A
_journal_year 2019
_chemical_formula_moiety 'C28 H22 N2 O2, C12 F8 I2 N2'
_chemical_formula_sum 'C40 H22 F8 I2 N4 O2'
_chemical_formula_weight 996.42
_space_group_crystal_system triclinic
_space_group_IT_number 2
_space_group_name_Hall '-P 1'
_space_group_name_H-M_alt 'P -1'
_symmetry_space_group_name_Hall '-P 1'
_symmetry_space_group_name_H-M 'P -1'
_atom_sites_solution_hydrogens geom
_audit_creation_method SHELXL-2014/7
_audit_update_record
;
2019-04-12 deposited with the CCDC.    2019-05-07 downloaded from the CCDC.
;
_cell_angle_alpha 98.677(2)
_cell_angle_beta 99.439(2)
_cell_angle_gamma 97.357(2)
_cell_formula_units_Z 2
_cell_length_a 10.2333(5)
_cell_length_b 13.0502(6)
_cell_length_c 14.1289(6)
_cell_measurement_reflns_used 9958
_cell_measurement_temperature 100(2)
_cell_measurement_theta_max 54.216
_cell_measurement_theta_min 4.586
_cell_volume 1817.29(15)
_computing_cell_refinement 'Bruker SAINT'
_computing_data_collection 'Bruker APEX2'
_computing_data_reduction 'Bruker SAINT'
_computing_structure_refinement 'SHELXL-2014/7 (Sheldrick, 2014)'
_computing_structure_solution 'SHELXS-97 (Sheldrick 2008)'
_diffrn_ambient_temperature 100(2)
_diffrn_measured_fraction_theta_full 0.999
_diffrn_measured_fraction_theta_max 0.996
_diffrn_measurement_device_type 'Bruker D8 VENTURE'
_diffrn_measurement_method '\f and \w scans'
_diffrn_radiation_type MoK\a
_diffrn_radiation_wavelength 0.71073
_diffrn_reflns_av_R_equivalents 0.0361
_diffrn_reflns_av_unetI/netI 0.0293
_diffrn_reflns_Laue_measured_fraction_full 0.999
_diffrn_reflns_Laue_measured_fraction_max 0.996
_diffrn_reflns_limit_h_max 13
_diffrn_reflns_limit_h_min -13
_diffrn_reflns_limit_k_max 16
_diffrn_reflns_limit_k_min -16
_diffrn_reflns_limit_l_max 18
_diffrn_reflns_limit_l_min -18
_diffrn_reflns_number 33960
_diffrn_reflns_point_group_measured_fraction_full 0.999
_diffrn_reflns_point_group_measured_fraction_max 0.996
_diffrn_reflns_theta_full 25.242
_diffrn_reflns_theta_max 27.171
_diffrn_reflns_theta_min 2.290
_diffrn_source 'Incoatec Microfocus Source'
_exptl_absorpt_coefficient_mu 1.815
_exptl_absorpt_correction_T_max 0.7455
_exptl_absorpt_correction_T_min 0.6545
_exptl_absorpt_correction_type multi-scan
_exptl_absorpt_process_details 'SADABS (Bruker-AXS)'
_exptl_crystal_colour orange
_exptl_crystal_density_diffrn 1.821
_exptl_crystal_description rod
_exptl_crystal_F_000 968
_exptl_crystal_recrystallization_method 'Re-crystallisation from solvent: acetonitrile'
_exptl_crystal_size_max 0.173
_exptl_crystal_size_mid 0.146
_exptl_crystal_size_min 0.129
_refine_diff_density_max 1.087
_refine_diff_density_min -1.296
_refine_diff_density_rms 0.099
_refine_ls_extinction_method none
_refine_ls_goodness_of_fit_ref 1.220
_refine_ls_hydrogen_treatment constr
_refine_ls_matrix_type full
_refine_ls_number_parameters 519
_refine_ls_number_reflns 8053
_refine_ls_number_restraints 0
_refine_ls_restrained_S_all 1.220
_refine_ls_R_factor_all 0.0430
_refine_ls_R_factor_gt 0.0353
_refine_ls_shift/su_max 0.003
_refine_ls_shift/su_mean 0.000
_refine_ls_structure_factor_coef Fsqd
_refine_ls_weighting_details 'w=1/[\s^2^(Fo^2^)+(0.0064P)^2^+5.3128P] where P=(Fo^2^+2Fc^2^)/3'
_refine_ls_weighting_scheme calc
_refine_ls_wR_factor_gt 0.0747
_refine_ls_wR_factor_ref 0.0770
_reflns_Friedel_coverage 0.000
_reflns_number_gt 7097
_reflns_number_total 8053
_reflns_threshold_expression 'I > 2\s(I)'
_cod_data_source_file c9cc03061a2.cif
_cod_data_source_block mo_h18_030_0m_a
_cod_database_code 7123398
_shelx_shelxl_version_number 2014/7
_shelx_space_group_comment
;
The symmetry employed for this shelxl refinement is uniquely defined
by the following loop, which should always be used as a source of
symmetry information in preference to the above space-group names.
They are only intended as comments.
;
_shelx_estimated_absorpt_t_min 0.744
_shelx_estimated_absorpt_t_max 0.800

loop_
_space_group_symop_operation_xyz
'x, y, z'
'-x, -y, -z'

loop_
_atom_site_label
_atom_site_type_symbol
_atom_site_fract_x
_atom_site_fract_y
_atom_site_fract_z
_atom_site_U_iso_or_equiv
_atom_site_adp_type
_atom_site_occupancy
_atom_site_site_symmetry_order
_atom_site_calc_flag
_atom_site_refinement_flags_posn
_atom_site_refinement_flags_adp
_atom_site_refinement_flags_occupancy
_atom_site_disorder_assembly
_atom_site_disorder_group
I1 I 0.20515(2) 0.77758(2) -0.38498(2) 0.02033(7) Uani 1 1 d . . . . .
O1 O 0.4413(2) 0.07778(19) 0.71108(17) 0.0200(5) Uani 1 1 d . . . . .
N1 N 0.2102(3) 0.5921(2) 0.0054(2) 0.0214(6) Uani 1 1 d . . . . .
C1 C 0.1928(4) 0.7126(3) -0.2584(2) 0.0188(7) Uani 1 1 d . . . . .
F1 F 0.3757(2) 0.62452(17) -0.28125(16) 0.0277(5) Uani 1 1 d . . . . .
O2 O 0.3802(3) -0.15484(19) 0.98747(17) 0.0204(5) Uani 1 1 d . . . . .
N2 N 0.1105(3) 0.5875(2) 0.0468(2) 0.0189(6) Uani 1 1 d . . . . .
C2 C 0.2835(4) 0.6495(3) -0.2276(3) 0.0193(7) Uani 1 1 d . . . . .
F2 F 0.3777(2) 0.55400(18) -0.11411(16) 0.0288(5) Uani 1 1 d . . . . .
F3 F 0.0087(2) 0.72552(18) -0.05946(15) 0.0263(5) Uani 1 1 d . . . . .
N3 N 0.2331(4) 0.3197(3) 0.6103(3) 0.0368(9) Uani 1 1 d . . . . .
C3 C 0.2840(4) 0.6118(3) -0.1418(3) 0.0192(7) Uani 1 1 d . . . . .
F5 F 0.3243(2) 0.46289(17) 0.10601(16) 0.0266(5) Uani 1 1 d . . . . .
C5 C 0.0990(4) 0.6969(3) -0.1137(3) 0.0191(7) Uani 1 1 d . . . . .
F4 F 0.0114(2) 0.79842(18) -0.22390(16) 0.0285(5) Uani 1 1 d . . . . .
N4 N 0.7521(3) 0.1223(3) 0.5387(2) 0.0235(7) Uani 1 1 d . . . . .
C4 C 0.1912(4) 0.6333(3) -0.0826(2) 0.0178(7) Uani 1 1 d . . . . .
F7 F -0.0258(3) 0.5496(2) 0.34468(19) 0.0427(7) Uani 1 1 d . . . . .
C7 C 0.1366(4) 0.5462(3) 0.1350(3) 0.0187(7) Uani 1 1 d . . . . .
F6 F 0.3600(2) 0.41089(19) 0.27941(17) 0.0321(5) Uani 1 1 d . . . . .
C6 C 0.1011(4) 0.7355(3) -0.1992(3) 0.0193(7) Uani 1 1 d . . . . .
C9 C 0.2554(4) 0.4602(3) 0.2542(3) 0.0239(8) Uani 1 1 d . . . . .
F8 F -0.0535(2) 0.61594(18) 0.17463(17) 0.0305(5) Uani 1 1 d . . . . .
C8 C 0.2391(4) 0.4908(3) 0.1642(3) 0.0195(7) Uani 1 1 d . . . . .
C10 C 0.1687(4) 0.4783(3) 0.3178(3) 0.0267(8) Uani 1 1 d . . . . .
C11 C 0.0643(4) 0.5301(3) 0.2875(3) 0.0271(9) Uani 1 1 d . . . . .
C12 C 0.0484(4) 0.5635(3) 0.1989(3) 0.0216(7) Uani 1 1 d . . . . .
C13 C 0.1514(5) 0.2289(4) 0.5948(3) 0.0351(11) Uani 1 1 d . . . . .
H13 H 0.0888 0.2100 0.5351 0.042 Uiso 1 1 calc R U . . .
C15 C 0.2449(3) 0.1883(3) 0.7477(2) 0.0175(7) Uani 1 1 d . . . . .
C14 C 0.1518(4) 0.1590(3) 0.6611(3) 0.0239(8) Uani 1 1 d . . . . .
C16 C 0.3310(4) 0.2839(3) 0.7660(3) 0.0246(8) Uani 1 1 d . . . . .
C17 C 0.3201(5) 0.3456(3) 0.6937(3) 0.0321(10) Uani 1 1 d . . . . .
H17 H 0.3788 0.4106 0.7049 0.039 Uiso 1 1 calc R U . . .
C19 C 0.4307(4) 0.3191(3) 0.8594(3) 0.0319(9) Uani 1 1 d . . . . .
H19A H 0.3833 0.3360 0.9132 0.048 Uiso 1 1 calc R U . . .
H19B H 0.4917 0.3814 0.8542 0.048 Uiso 1 1 calc R U . . .
H19C H 0.4824 0.2627 0.8719 0.048 Uiso 1 1 calc R U . . .
C18 C 0.0579(4) 0.0563(3) 0.6383(3) 0.0311(9) Uani 1 1 d . . . . .
H18A H 0.0030 0.0529 0.6888 0.047 Uiso 1 1 calc R U . . .
H18B H 0.1100 -0.0017 0.6363 0.047 Uiso 1 1 calc R U . . .
H18C H -0.0006 0.0508 0.5748 0.047 Uiso 1 1 calc R U . . .
C20 C 0.2427(3) 0.1191(3) 0.8237(2) 0.0143(6) Uani 1 1 d . . . . .
C21 C 0.3245(3) 0.0420(3) 0.8361(2) 0.0126(6) Uani 1 1 d . . . . .
C22 C 0.3061(3) -0.0222(3) 0.9055(2) 0.0138(6) Uani 1 1 d . . . . .
C23 C 0.2067(4) -0.0101(3) 0.9610(2) 0.0180(7) Uani 1 1 d . . . . .
H23 H 0.1927 -0.0552 1.0065 0.022 Uiso 1 1 calc R U . . .
C24 C 0.1289(4) 0.0672(3) 0.9500(3) 0.0209(7) Uani 1 1 d . . . . .
H24 H 0.0625 0.0765 0.9890 0.025 Uiso 1 1 calc R U . . .
C25 C 0.1473(3) 0.1317(3) 0.8822(3) 0.0186(7) Uani 1 1 d . . . . .
H25 H 0.0936 0.1854 0.8756 0.022 Uiso 1 1 calc R U . . .
C26 C 0.4318(3) 0.0287(3) 0.7768(2) 0.0139(6) Uani 1 1 d . . . . .
C27 C 0.3944(3) -0.1015(3) 0.9245(2) 0.0148(6) Uani 1 1 d . . . . .
C28 C 0.5255(3) -0.0468(3) 0.7991(2) 0.0135(6) Uani 1 1 d . . . . .
C29 C 0.6356(3) -0.0552(3) 0.7514(2) 0.0146(6) Uani 1 1 d . . . . .
C30 C 0.7181(4) -0.1286(3) 0.7731(2) 0.0192(7) Uani 1 1 d . . . . .
H30 H 0.7925 -0.1346 0.7414 0.023 Uiso 1 1 calc R U . . .
C31 C 0.6941(4) -0.1934(3) 0.8400(3) 0.0207(7) Uani 1 1 d . . . . .
H31 H 0.7518 -0.2430 0.8534 0.025 Uiso 1 1 calc R U . . .
C32 C 0.5867(3) -0.1860(3) 0.8869(2) 0.0175(7) Uani 1 1 d . . . . .
H32 H 0.5694 -0.2310 0.9318 0.021 Uiso 1 1 calc R U . . .
C33 C 0.5041(3) -0.1121(3) 0.8678(2) 0.0140(6) Uani 1 1 d . . . . .
C34 C 0.6941(4) 0.0230(3) 0.5142(3) 0.0227(8) Uani 1 1 d . . . . .
H34 H 0.6805 -0.0086 0.4475 0.027 Uiso 1 1 calc R U . . .
C35 C 0.6514(3) -0.0386(3) 0.5794(2) 0.0187(7) Uani 1 1 d . . . . .
C36 C 0.6724(3) 0.0098(3) 0.6771(2) 0.0162(7) Uani 1 1 d . . . . .
C37 C 0.7344(4) 0.1136(3) 0.7052(2) 0.0186(7) Uani 1 1 d . . . . .
C38 C 0.7723(4) 0.1662(3) 0.6326(3) 0.0224(8) Uani 1 1 d . . . . .
H38 H 0.8147 0.2372 0.6510 0.027 Uiso 1 1 calc R U . . .
C39 C 0.7613(4) 0.1701(3) 0.8088(3) 0.0306(9) Uani 1 1 d . . . . .
H39A H 0.8145 0.1310 0.8504 0.046 Uiso 1 1 calc R U . . .
H39B H 0.6760 0.1758 0.8306 0.046 Uiso 1 1 calc R U . . .
H39C H 0.8110 0.2405 0.8130 0.046 Uiso 1 1 calc R U . . .
C40 C 0.5863(4) -0.1507(3) 0.5425(3) 0.0248(8) Uani 1 1 d . . . . .
H40A H 0.5075 -0.1657 0.5723 0.037 Uiso 1 1 calc R U . . .
H40B H 0.6504 -0.1976 0.5598 0.037 Uiso 1 1 calc R U . . .
H40C H 0.5585 -0.1618 0.4715 0.037 Uiso 1 1 calc R U . . .
I2A I 0.2056(4) 0.42644(13) 0.45414(11) 0.0206(3) Uani 0.699(12) 1 d . . P A 1
I2B I 0.1602(9) 0.4058(6) 0.4389(4) 0.0309(8) Uani 0.301(12) 1 d . . P A 2

loop_
_atom_site_aniso_label
_atom_site_aniso_U_11
_atom_site_aniso_U_22
_atom_site_aniso_U_33
_atom_site_aniso_U_23
_atom_site_aniso_U_13
_atom_site_aniso_U_12
I1 0.02395(12) 0.02619(13) 0.01641(11) 0.01167(9) 0.00866(9) 0.00889(9)
O1 0.0250(13) 0.0262(13) 0.0175(12) 0.0141(10) 0.0119(10) 0.0147(11)
N1 0.0249(16) 0.0253(16) 0.0182(15) 0.0106(13) 0.0079(13) 0.0072(13)
C1 0.0240(18) 0.0207(18) 0.0152(16) 0.0083(14) 0.0073(14) 0.0059(14)
F1 0.0339(13) 0.0341(13) 0.0270(12) 0.0140(10) 0.0198(10) 0.0209(10)
O2 0.0265(13) 0.0224(13) 0.0179(12) 0.0129(10) 0.0092(10) 0.0077(10)
N2 0.0217(15) 0.0176(15) 0.0193(15) 0.0061(12) 0.0062(12) 0.0034(12)
C2 0.0221(18) 0.0206(18) 0.0200(17) 0.0071(14) 0.0113(14) 0.0068(14)
F2 0.0345(13) 0.0342(13) 0.0298(12) 0.0194(10) 0.0138(10) 0.0242(10)
F3 0.0277(12) 0.0374(13) 0.0249(11) 0.0153(10) 0.0171(9) 0.0186(10)
N3 0.058(3) 0.038(2) 0.033(2) 0.0231(17) 0.0276(19) 0.0349(19)
C3 0.0214(18) 0.0200(17) 0.0219(18) 0.0094(14) 0.0079(14) 0.0127(14)
F5 0.0313(12) 0.0326(12) 0.0254(11) 0.0138(9) 0.0164(10) 0.0156(10)
C5 0.0206(18) 0.0209(18) 0.0199(18) 0.0061(14) 0.0106(14) 0.0063(14)
F4 0.0293(12) 0.0402(13) 0.0280(12) 0.0194(10) 0.0128(10) 0.0242(10)
N4 0.0231(16) 0.0351(19) 0.0184(15) 0.0136(13) 0.0085(13) 0.0104(14)
C4 0.0223(18) 0.0170(17) 0.0162(16) 0.0067(13) 0.0062(14) 0.0038(14)
F7 0.0604(18) 0.0506(16) 0.0417(15) 0.0298(13) 0.0385(13) 0.0367(14)
C7 0.0224(18) 0.0132(16) 0.0209(17) 0.0058(13) 0.0052(14) 0.0000(13)
F6 0.0391(14) 0.0383(13) 0.0285(12) 0.0152(10) 0.0118(10) 0.0235(11)
C6 0.0215(18) 0.0196(17) 0.0226(18) 0.0100(14) 0.0083(14) 0.0116(14)
C9 0.032(2) 0.0212(19) 0.0232(19) 0.0091(15) 0.0083(16) 0.0116(16)
F8 0.0325(13) 0.0350(13) 0.0360(13) 0.0209(11) 0.0169(10) 0.0195(10)
C8 0.0220(18) 0.0197(18) 0.0193(17) 0.0047(14) 0.0104(14) 0.0025(14)
C10 0.043(2) 0.0234(19) 0.0227(19) 0.0141(15) 0.0144(17) 0.0156(17)
C11 0.041(2) 0.0233(19) 0.027(2) 0.0124(16) 0.0210(18) 0.0142(17)
C12 0.0273(19) 0.0170(17) 0.0252(19) 0.0085(14) 0.0084(15) 0.0103(14)
C13 0.050(3) 0.051(3) 0.0166(19) 0.0127(18) 0.0109(18) 0.037(2)
C15 0.0200(17) 0.0213(17) 0.0186(17) 0.0108(14) 0.0104(14) 0.0136(14)
C14 0.027(2) 0.033(2) 0.0210(18) 0.0101(16) 0.0107(15) 0.0231(16)
C16 0.029(2) 0.0235(19) 0.031(2) 0.0147(16) 0.0176(17) 0.0149(16)
C17 0.047(3) 0.028(2) 0.037(2) 0.0186(18) 0.025(2) 0.0225(19)
C19 0.032(2) 0.0200(19) 0.045(3) 0.0124(18) 0.0065(19) 0.0037(16)
C18 0.027(2) 0.042(2) 0.023(2) 0.0007(17) -0.0038(16) 0.0156(18)
C20 0.0153(16) 0.0178(16) 0.0106(15) 0.0058(13) -0.0013(12) 0.0058(13)
C21 0.0118(15) 0.0166(16) 0.0113(15) 0.0053(12) 0.0039(12) 0.0040(12)
C22 0.0161(16) 0.0143(16) 0.0122(15) 0.0042(12) 0.0041(12) 0.0033(12)
C23 0.0234(18) 0.0176(17) 0.0160(16) 0.0067(13) 0.0089(14) 0.0030(14)
C24 0.0202(18) 0.0245(19) 0.0215(18) 0.0059(15) 0.0102(14) 0.0059(14)
C25 0.0166(17) 0.0213(18) 0.0223(18) 0.0080(14) 0.0069(14) 0.0094(14)
C26 0.0174(16) 0.0142(16) 0.0118(15) 0.0040(12) 0.0045(12) 0.0048(13)
C27 0.0178(16) 0.0139(16) 0.0134(15) 0.0039(12) 0.0023(13) 0.0040(13)
C28 0.0159(16) 0.0150(16) 0.0109(15) 0.0035(12) 0.0031(12) 0.0050(12)
C29 0.0178(16) 0.0166(16) 0.0104(15) 0.0039(12) 0.0033(12) 0.0040(13)
C30 0.0209(18) 0.0223(18) 0.0173(17) 0.0038(14) 0.0071(14) 0.0091(14)
C31 0.0254(19) 0.0189(18) 0.0206(18) 0.0061(14) 0.0036(15) 0.0112(14)
C32 0.0203(17) 0.0175(17) 0.0169(16) 0.0075(13) 0.0040(13) 0.0054(13)
C33 0.0175(16) 0.0140(16) 0.0114(15) 0.0041(12) 0.0033(12) 0.0033(13)
C34 0.0226(19) 0.036(2) 0.0148(17) 0.0086(15) 0.0085(14) 0.0117(16)
C35 0.0165(17) 0.0284(19) 0.0156(16) 0.0075(14) 0.0054(13) 0.0125(14)
C36 0.0133(16) 0.0234(18) 0.0186(17) 0.0110(14) 0.0103(13) 0.0093(13)
C37 0.0212(18) 0.0219(18) 0.0164(17) 0.0080(14) 0.0085(14) 0.0055(14)
C38 0.0242(19) 0.0256(19) 0.0220(18) 0.0118(15) 0.0086(15) 0.0063(15)
C39 0.041(2) 0.028(2) 0.0199(19) 0.0022(16) 0.0106(17) -0.0069(18)
C40 0.029(2) 0.029(2) 0.0172(18) 0.0011(15) 0.0059(15) 0.0104(16)
I2A 0.0286(8) 0.0228(4) 0.0160(3) 0.0103(3) 0.0075(4) 0.0118(4)
I2B 0.0329(19) 0.0480(13) 0.0222(10) 0.0237(9) 0.0111(12) 0.0161(15)

loop_
_atom_type_symbol
_atom_type_description
_atom_type_scat_dispersion_real
_atom_type_scat_dispersion_imag
_atom_type_scat_source
C C 0.0033 0.0016 'International Tables Vol C Tables 4.2.6.8 and 6.1.1.4'
H H 0.0000 0.0000 'International Tables Vol C Tables 4.2.6.8 and 6.1.1.4'
N N 0.0061 0.0033 'International Tables Vol C Tables 4.2.6.8 and 6.1.1.4'
O O 0.0106 0.0060 'International Tables Vol C Tables 4.2.6.8 and 6.1.1.4'
F F 0.0171 0.0103 'International Tables Vol C Tables 4.2.6.8 and 6.1.1.4'
I I -0.4742 1.8119 'International Tables Vol C Tables 4.2.6.8 and 6.1.1.4'

loop_
_geom_angle_atom_site_label_1
_geom_angle_atom_site_label_2
_geom_angle_atom_site_label_3
_geom_angle
N2 N1 C4 114.5(3)
C2 C1 C6 116.8(3)
C2 C1 I1 120.2(2)
C6 C1 I1 122.8(3)
N1 N2 C7 111.6(3)
F1 C2 C3 118.3(3)
F1 C2 C1 120.0(3)
C3 C2 C1 121.7(3)
C17 N3 C13 117.7(3)
F2 C3 C2 118.8(3)
F2 C3 C4 119.4(3)
C2 C3 C4 121.8(3)
F3 C5 C6 118.1(3)
F3 C5 C4 121.1(3)
C6 C5 C4 120.8(3)
C34 N4 C38 117.5(3)
C3 C4 C5 116.7(3)
C3 C4 N1 114.3(3)
C5 C4 N1 128.9(3)
C8 C7 C12 116.4(3)
C8 C7 N2 127.8(3)
C12 C7 N2 115.8(3)
F4 C6 C5 117.9(3)
F4 C6 C1 119.9(3)
C5 C6 C1 122.2(3)
F6 C9 C10 119.8(3)
F6 C9 C8 117.9(3)
C10 C9 C8 122.4(3)
F5 C8 C9 117.1(3)
F5 C8 C7 121.9(3)
C9 C8 C7 121.0(3)
C9 C10 C11 116.6(3)
C9 C10 I2B 124.2(3)
C11 C10 I2B 117.8(3)
C9 C10 I2A 118.3(3)
C11 C10 I2A 125.0(3)
F7 C11 C12 117.9(3)
F7 C11 C10 120.3(3)
C12 C11 C10 121.8(3)
F8 C12 C11 119.0(3)
F8 C12 C7 119.4(3)
C11 C12 C7 121.6(3)
N3 C13 C14 124.1(4)
N3 C13 H13 118.0
C14 C13 H13 118.0
C14 C15 C16 120.2(3)
C14 C15 C20 118.6(3)
C16 C15 C20 121.1(3)
C15 C14 C13 116.8(4)
C15 C14 C18 121.8(3)
C13 C14 C18 121.4(4)
C17 C16 C15 117.0(4)
C17 C16 C19 121.3(4)
C15 C16 C19 121.7(3)
N3 C17 C16 124.3(4)
N3 C17 H17 117.9
C16 C17 H17 117.9
C16 C19 H19A 109.5
C16 C19 H19B 109.5
H19A C19 H19B 109.5
C16 C19 H19C 109.5
H19A C19 H19C 109.5
H19B C19 H19C 109.5
C14 C18 H18A 109.5
C14 C18 H18B 109.5
H18A C18 H18B 109.5
C14 C18 H18C 109.5
H18A C18 H18C 109.5
H18B C18 H18C 109.5
C25 C20 C21 119.0(3)
C25 C20 C15 115.8(3)
C21 C20 C15 125.1(3)
C20 C21 C22 119.5(3)
C20 C21 C26 120.5(3)
C22 C21 C26 120.0(3)
C23 C22 C21 120.3(3)
C23 C22 C27 118.3(3)
C21 C22 C27 121.4(3)
C24 C23 C22 120.0(3)
C24 C23 H23 120.0
C22 C23 H23 120.0
C23 C24 C25 120.1(3)
C23 C24 H24 120.0
C25 C24 H24 120.0
C24 C25 C20 121.1(3)
C24 C25 H25 119.4
C20 C25 H25 119.4
O1 C26 C28 120.7(3)
O1 C26 C21 120.5(3)
C28 C26 C21 118.8(3)
O2 C27 C22 120.8(3)
O2 C27 C33 120.7(3)
C22 C27 C33 118.5(3)
C33 C28 C29 118.9(3)
C33 C28 C26 120.1(3)
C29 C28 C26 121.0(3)
C30 C29 C28 118.7(3)
C30 C29 C36 116.2(3)
C28 C29 C36 125.1(3)
C31 C30 C29 121.5(3)
C31 C30 H30 119.2
C29 C30 H30 119.2
C32 C31 C30 120.3(3)
C32 C31 H31 119.9
C30 C31 H31 119.9
C31 C32 C33 119.4(3)
C31 C32 H32 120.3
C33 C32 H32 120.3
C32 C33 C28 121.2(3)
C32 C33 C27 117.9(3)
C28 C33 C27 120.8(3)
N4 C34 C35 124.7(3)
N4 C34 H34 117.7
C35 C34 H34 117.7
C34 C35 C36 116.5(3)
C34 C35 C40 119.7(3)
C36 C35 C40 123.8(3)
C37 C36 C35 120.1(3)
C37 C36 C29 121.1(3)
C35 C36 C29 118.6(3)
C36 C37 C38 117.5(3)
C36 C37 C39 123.0(3)
C38 C37 C39 119.5(3)
N4 C38 C37 123.7(4)
N4 C38 H38 118.2
C37 C38 H38 118.2
C37 C39 H39A 109.5
C37 C39 H39B 109.5
H39A C39 H39B 109.5
C37 C39 H39C 109.5
H39A C39 H39C 109.5
H39B C39 H39C 109.5
C35 C40 H40A 109.5
C35 C40 H40B 109.5
H40A C40 H40B 109.5
C35 C40 H40C 109.5
H40A C40 H40C 109.5
H40B C40 H40C 109.5

loop_
_geom_bond_atom_site_label_1
_geom_bond_atom_site_label_2
_geom_bond_distance
I1 C1 2.106(3)
O1 C26 1.214(4)
N1 N2 1.256(4)
N1 C4 1.422(4)
C1 C2 1.378(5)
C1 C6 1.387(5)
F1 C2 1.345(4)
O2 C27 1.224(4)
N2 C7 1.430(4)
C2 C3 1.376(5)
F2 C3 1.338(4)
F3 C5 1.347(4)
N3 C17 1.324(6)
N3 C13 1.327(6)
C3 C4 1.393(5)
F5 C8 1.339(4)
C5 C6 1.379(5)
C5 C4 1.395(5)
F4 C6 1.347(4)
N4 C34 1.324(5)
N4 C38 1.334(5)
F7 C11 1.346(4)
C7 C8 1.391(5)
C7 C12 1.392(5)
F6 C9 1.344(4)
C9 C10 1.378(5)
C9 C8 1.381(5)
F8 C12 1.345(4)
C10 C11 1.379(5)
C10 I2B 2.085(4)
C10 I2A 2.129(4)
C11 C12 1.379(5)
C13 C14 1.402(5)
C13 H13 0.9500
C15 C14 1.391(5)
C15 C16 1.396(5)
C15 C20 1.504(4)
C14 C18 1.504(6)
C16 C17 1.393(5)
C16 C19 1.500(6)
C17 H17 0.9500
C19 H19A 0.9800
C19 H19B 0.9800
C19 H19C 0.9800
C18 H18A 0.9800
C18 H18B 0.9800
C18 H18C 0.9800
C20 C25 1.389(5)
C20 C21 1.401(4)
C21 C22 1.402(4)
C21 C26 1.499(4)
C22 C23 1.393(4)
C22 C27 1.485(4)
C23 C24 1.374(5)
C23 H23 0.9500
C24 C25 1.388(5)
C24 H24 0.9500
C25 H25 0.9500
C26 C28 1.493(4)
C27 C33 1.491(4)
C28 C33 1.409(4)
C28 C29 1.412(4)
C29 C30 1.391(5)
C29 C36 1.511(4)
C30 C31 1.390(5)
C30 H30 0.9500
C31 C32 1.379(5)
C31 H31 0.9500
C32 C33 1.389(5)
C32 H32 0.9500
C34 C35 1.397(5)
C34 H34 0.9500
C35 C36 1.398(5)
C35 C40 1.504(5)
C36 C37 1.389(5)
C37 C38 1.396(5)
C37 C39 1.501(5)
C38 H38 0.9500
C39 H39A 0.9800
C39 H39B 0.9800
C39 H39C 0.9800
C40 H40A 0.9800
C40 H40B 0.9800
C40 H40C 0.9800
